data_2226379
loop_
_publ_author_name
'Ali, Qamar'
'Yousuf, Sammer'
'Raza Shah, Muhammad'
'Ng, Seik Weng'

_publ_section_title
;
 <i>tert</i>-Butyl
 2-[4-(2-{4-[(<i>tert</i>-butoxycarbonyl)methoxy]-3-methylphenyl}-2-propyl)-2-methylphenoxy]acetate
;
_journal_coeditor_code CI5103
_journal_issue 7
_journal_name_full 'Acta Crystallographica Section E'
_journal_page_first o1750
_journal_paper_doi 10.1107/S1600536810023433
_journal_volume 66
_journal_year 2010
_chemical_formula_moiety 'C29 H40 O6'
_chemical_formula_sum 'C29 H40 O6'
_chemical_formula_weight 484.61
_chemical_name_systematic
;
<i>tert</i>-Butyl 2-[4-(2-{4-[(<i>tert</i>-butoxycarbonyl)methoxy]-
3-methylphenyl}-2-propyl)-2-methylphenoxy]acetate
;
_space_group_IT_number 2
_symmetry_cell_setting triclinic
_symmetry_space_group_name_Hall '-P 1'
_symmetry_space_group_name_H-M 'P -1'
_atom_sites_solution_hydrogens geom
_atom_sites_solution_primary direct
_atom_sites_solution_secondary difmap
_audit_creation_method SHELXL-97
_cell_angle_alpha 101.7820(10)
_cell_angle_beta 97.5290(10)
_cell_angle_gamma 94.1560(10)
_cell_formula_units_Z 2
_cell_length_a 8.3154(6)
_cell_length_b 12.5589(8)
_cell_length_c 13.9410(9)
_cell_measurement_reflns_used 4014
_cell_measurement_temperature 293(2)
_cell_measurement_theta_max 27.3
_cell_measurement_theta_min 2.5
_cell_volume 1405.53(16)
_computing_cell_refinement 'SAINT (Bruker, 2002)'
_computing_data_collection 'SMART (Bruker, 2002)'
_computing_data_reduction 'SAINT (Bruker, 2002)'
_computing_molecular_graphics 'X-SEED (Barbour, 2001)'
_computing_publication_material 'publCIF (Westrip, 2010)'
_computing_structure_refinement 'SHELXL97 (Sheldrick, 2008)'
_computing_structure_solution 'SHELXS97 (Sheldrick, 2008)'
_diffrn_ambient_temperature 293(2)
_diffrn_measured_fraction_theta_full 0.997
_diffrn_measured_fraction_theta_max 0.997
_diffrn_measurement_device_type 'Bruker SMART APEX diffractometer'
_diffrn_measurement_method '\w scans'
_diffrn_radiation_monochromator graphite
_diffrn_radiation_source 'fine-focus sealed tube'
_diffrn_radiation_type MoK\a
_diffrn_radiation_wavelength 0.71073
_diffrn_reflns_av_R_equivalents 0.0212
_diffrn_reflns_av_sigmaI/netI 0.0292
_diffrn_reflns_limit_h_max 10
_diffrn_reflns_limit_h_min -10
_diffrn_reflns_limit_k_max 14
_diffrn_reflns_limit_k_min -16
_diffrn_reflns_limit_l_max 17
_diffrn_reflns_limit_l_min -18
_diffrn_reflns_number 13784
_diffrn_reflns_theta_full 27.50
_diffrn_reflns_theta_max 27.50
_diffrn_reflns_theta_min 1.67
_diffrn_standards_number 0
_exptl_absorpt_coefficient_mu 0.079
_exptl_absorpt_correction_type none
_exptl_crystal_colour Colourless
_exptl_crystal_density_diffrn 1.145
_exptl_crystal_density_method 'not measured'
_exptl_crystal_description Block
_exptl_crystal_F_000 524
_exptl_crystal_size_max 0.45
_exptl_crystal_size_mid 0.35
_exptl_crystal_size_min 0.30
_refine_diff_density_max 0.347
_refine_diff_density_min -0.194
_refine_ls_extinction_method none
_refine_ls_goodness_of_fit_ref 1.030
_refine_ls_hydrogen_treatment constr
_refine_ls_matrix_type full
_refine_ls_number_parameters 318
_refine_ls_number_reflns 6428
_refine_ls_number_restraints 0
_refine_ls_restrained_S_all 1.030
_refine_ls_R_factor_all 0.0831
_refine_ls_R_factor_gt 0.0595
_refine_ls_shift/su_max 0.001
_refine_ls_shift/su_mean 0.001
_refine_ls_structure_factor_coef Fsqd
_refine_ls_weighting_details 'calc w=1/[\s^2^(Fo^2^)+(0.0989P)^2^+0.2549P] where P=(Fo^2^+2Fc^2^)/3'
_refine_ls_weighting_scheme calc
_refine_ls_wR_factor_gt 0.1618
_refine_ls_wR_factor_ref 0.1840
_reflns_number_gt 4482
_reflns_number_total 6428
_reflns_threshold_expression I>2\s(I)
_cod_data_source_file ci5103.cif
_cod_data_source_block I
_cod_original_cell_volume 1405.52(16)
_cod_database_code 2226379
_cod_database_fobs_code 2226379

loop_
_symmetry_equiv_pos_as_xyz
'x, y, z'
'-x, -y, -z'

loop_
_atom_site_type_symbol
_atom_site_label
_atom_site_fract_x
_atom_site_fract_y
_atom_site_fract_z
_atom_site_U_iso_or_equiv
_atom_site_adp_type
_atom_site_calc_flag
_atom_site_refinement_flags
_atom_site_occupancy
_atom_site_disorder_assembly
_atom_site_disorder_group
O O1 0.54867(16) 0.16145(12) 0.44990(9) 0.0584(4) Uani d . 1 . .
O O2 0.28231(18) 0.17998(13) 0.40617(11) 0.0644(4) Uani d . 1 . .
O O3 0.22035(16) 0.13010(10) 0.58548(10) 0.0537(3) Uani d . 1 . .
O O4 0.13940(17) 0.83903(11) 1.01874(10) 0.0608(4) Uani d . 1 . .
O O5 0.4354(2) 0.79162(18) 1.21064(11) 0.0891(6) Uani d . 1 . .
O O6 0.43525(16) 0.77133(14) 1.04833(10) 0.0665(4) Uani d . 1 . .
C C1 0.6069(3) 0.17993(18) 0.35761(14) 0.0571(5) Uani d . 1 . .
C C2 0.7872(3) 0.1715(3) 0.3802(2) 0.1093(12) Uani d . 1 . .
H H2A 0.8337 0.2275 0.4369 0.164 Uiso calc R 1 . .
H H2B 0.8384 0.1808 0.3242 0.164 Uiso calc R 1 . .
H H2C 0.8044 0.1010 0.3939 0.164 Uiso calc R 1 . .
C C3 0.5730(4) 0.29242(19) 0.34262(19) 0.0811(7) Uani d . 1 . .
H H3A 0.6249 0.3465 0.3994 0.122 Uiso calc R 1 . .
H H3B 0.4575 0.2972 0.3344 0.122 Uiso calc R 1 . .
H H3C 0.6150 0.3051 0.2846 0.122 Uiso calc R 1 . .
C C4 0.5265(4) 0.0919(2) 0.27129(18) 0.0882(8) Uani d . 1 . .
H H4A 0.4108 0.0961 0.2625 0.132 Uiso calc R 1 . .
H H4B 0.5486 0.0216 0.2839 0.132 Uiso calc R 1 . .
H H4C 0.5685 0.1016 0.2124 0.132 Uiso calc R 1 . .
C C5 0.3936(2) 0.16414(14) 0.46314(13) 0.0459(4) Uani d . 1 . .
C C6 0.3813(2) 0.14131(16) 0.56480(14) 0.0516(4) Uani d . 1 . .
H H6A 0.4307 0.0747 0.5700 0.062 Uiso calc R 1 . .
H H6B 0.4434 0.2005 0.6146 0.062 Uiso calc R 1 . .
C C7 0.1432(2) 0.22212(13) 0.61535(12) 0.0424(4) Uani d . 1 . .
C C8 0.2100(2) 0.32846(15) 0.62278(14) 0.0501(4) Uani d . 1 . .
H H8 0.3146 0.3418 0.6082 0.060 Uiso calc R 1 . .
C C9 0.1196(2) 0.41480(14) 0.65211(14) 0.0506(4) Uani d . 1 . .
H H9 0.1661 0.4860 0.6585 0.061 Uiso calc R 1 . .
C C10 -0.0379(2) 0.39793(13) 0.67218(12) 0.0429(4) Uani d . 1 . .
C C11 -0.0997(2) 0.29071(14) 0.66524(12) 0.0432(4) Uani d . 1 . .
H H11 -0.2045 0.2775 0.6795 0.052 Uiso calc R 1 . .
C C12 -0.0121(2) 0.20183(13) 0.63788(12) 0.0423(4) Uani d . 1 . .
C C13 -0.0854(3) 0.08640(15) 0.63031(16) 0.0593(5) Uani d . 1 . .
H H13A -0.1955 0.0875 0.6441 0.089 Uiso calc R 1 . .
H H13B -0.0223 0.0540 0.6774 0.089 Uiso calc R 1 . .
H H13C -0.0851 0.0443 0.5646 0.089 Uiso calc R 1 . .
C C14 -0.1407(2) 0.49513(14) 0.69162(14) 0.0480(4) Uani d . 1 . .
C C15 -0.3066(2) 0.46110(18) 0.7189(2) 0.0755(7) Uani d . 1 . .
H H15A -0.3641 0.4036 0.6669 0.113 Uiso calc R 1 . .
H H15B -0.3691 0.5228 0.7274 0.113 Uiso calc R 1 . .
H H15C -0.2904 0.4356 0.7796 0.113 Uiso calc R 1 . .
C C16 -0.1702(3) 0.53592(18) 0.59406(15) 0.0711(7) Uani d . 1 . .
H H16A -0.0673 0.5558 0.5749 0.107 Uiso calc R 1 . .
H H16B -0.2309 0.5985 0.6037 0.107 Uiso calc R 1 . .
H H16C -0.2308 0.4788 0.5429 0.107 Uiso calc R 1 . .
C C17 -0.0548(2) 0.58614(13) 0.77766(12) 0.0403(4) Uani d . 1 . .
C C18 -0.0610(2) 0.69584(13) 0.77638(12) 0.0402(4) Uani d . 1 . .
H H18 -0.1110 0.7143 0.7192 0.048 Uiso calc R 1 . .
C C19 0.0042(2) 0.77945(13) 0.85692(12) 0.0420(4) Uani d . 1 . .
C C20 0.0800(2) 0.75110(14) 0.94170(13) 0.0445(4) Uani d . 1 . .
C C21 0.0898(2) 0.64272(16) 0.94550(14) 0.0522(4) Uani d . 1 . .
H H21 0.1415 0.6243 1.0023 0.063 Uiso calc R 1 . .
C C22 0.0220(2) 0.56143(15) 0.86392(14) 0.0494(4) Uani d . 1 . .
H H22 0.0281 0.4886 0.8671 0.059 Uiso calc R 1 . .
C C23 -0.0095(3) 0.89746(16) 0.85277(17) 0.0642(6) Uani d . 1 . .
H H23A 0.0977 0.9358 0.8633 0.096 Uiso calc R 1 . .
H H23B -0.0696 0.9303 0.9034 0.096 Uiso calc R 1 . .
H H23C -0.0651 0.9015 0.7890 0.096 Uiso calc R 1 . .
C C24 0.1975(2) 0.8205(2) 1.11273(14) 0.0632(6) Uani d . 1 . .
H H24A 0.1263 0.7618 1.1251 0.076 Uiso calc R 1 . .
H H24B 0.1881 0.8857 1.1619 0.076 Uiso calc R 1 . .
C C25 0.3708(2) 0.79182(16) 1.12921(13) 0.0527(5) Uani d . 1 . .
C C26 0.6032(2) 0.7409(2) 1.04549(17) 0.0702(6) Uani d . 1 . .
C C27 0.6246(5) 0.6415(3) 1.0903(3) 0.1357(14) Uani d . 1 . .
H H27A 0.6150 0.6602 1.1595 0.203 Uiso calc R 1 . .
H H27B 0.7303 0.6178 1.0827 0.203 Uiso calc R 1 . .
H H27C 0.5419 0.5836 1.0572 0.203 Uiso calc R 1 . .
C C28 0.7205(4) 0.8347(3) 1.1020(3) 0.1313(15) Uani d . 1 . .
H H28A 0.7017 0.8982 1.0754 0.197 Uiso calc R 1 . .
H H28B 0.8299 0.8172 1.0967 0.197 Uiso calc R 1 . .
H H28C 0.7055 0.8493 1.1704 0.197 Uiso calc R 1 . .
C C29 0.6096(4) 0.7084(4) 0.9371(2) 0.1321(15) Uani d . 1 . .
H H29A 0.5931 0.7701 0.9073 0.198 Uiso calc R 1 . .
H H29B 0.5257 0.6502 0.9072 0.198 Uiso calc R 1 . .
H H29C 0.7142 0.6842 0.9270 0.198 Uiso calc R 1 . .

loop_
_atom_site_aniso_label
_atom_site_aniso_U_11
_atom_site_aniso_U_22
_atom_site_aniso_U_33
_atom_site_aniso_U_12
_atom_site_aniso_U_13
_atom_site_aniso_U_23
O1 0.0552(8) 0.0840(10) 0.0451(7) 0.0226(7) 0.0167(6) 0.0235(7)
O2 0.0593(8) 0.0816(10) 0.0560(8) 0.0185(7) 0.0039(7) 0.0224(7)
O3 0.0603(8) 0.0434(7) 0.0634(8) 0.0169(6) 0.0273(6) 0.0100(6)
O4 0.0636(8) 0.0574(8) 0.0506(8) 0.0147(6) -0.0056(6) -0.0076(6)
O5 0.0735(11) 0.1484(18) 0.0461(9) 0.0218(11) 0.0038(7) 0.0219(9)
O6 0.0487(8) 0.1064(12) 0.0437(7) 0.0157(7) 0.0103(6) 0.0098(7)
C1 0.0673(12) 0.0676(13) 0.0446(10) 0.0186(10) 0.0208(9) 0.0193(9)
C2 0.0730(17) 0.195(4) 0.093(2) 0.048(2) 0.0443(15) 0.075(2)
C3 0.113(2) 0.0603(14) 0.0764(16) 0.0089(13) 0.0251(14) 0.0213(12)
C4 0.136(2) 0.0705(15) 0.0585(14) 0.0123(15) 0.0343(15) 0.0028(11)
C5 0.0526(10) 0.0408(9) 0.0452(9) 0.0152(7) 0.0102(8) 0.0055(7)
C6 0.0563(11) 0.0560(11) 0.0490(10) 0.0241(9) 0.0171(8) 0.0141(8)
C7 0.0503(9) 0.0407(9) 0.0375(8) 0.0122(7) 0.0120(7) 0.0055(7)
C8 0.0454(9) 0.0462(10) 0.0595(11) 0.0042(8) 0.0177(8) 0.0074(8)
C9 0.0538(10) 0.0344(9) 0.0622(11) 0.0019(7) 0.0144(8) 0.0049(8)
C10 0.0462(9) 0.0370(8) 0.0426(9) 0.0070(7) 0.0067(7) 0.0004(7)
C11 0.0430(9) 0.0422(9) 0.0429(9) 0.0042(7) 0.0113(7) 0.0029(7)
C12 0.0540(10) 0.0355(8) 0.0372(8) 0.0059(7) 0.0112(7) 0.0041(6)
C13 0.0721(13) 0.0401(10) 0.0686(13) 0.0044(9) 0.0302(10) 0.0066(9)
C14 0.0489(10) 0.0385(9) 0.0524(10) 0.0110(7) 0.0031(8) 0.0010(7)
C15 0.0450(11) 0.0517(12) 0.119(2) 0.0112(9) 0.0138(11) -0.0087(12)
C16 0.0976(17) 0.0548(12) 0.0504(11) 0.0289(11) -0.0129(11) -0.0050(9)
C17 0.0419(8) 0.0387(8) 0.0405(8) 0.0093(7) 0.0107(7) 0.0048(7)
C18 0.0458(9) 0.0396(9) 0.0369(8) 0.0100(7) 0.0101(7) 0.0079(6)
C19 0.0441(9) 0.0388(9) 0.0443(9) 0.0086(7) 0.0130(7) 0.0061(7)
C20 0.0413(9) 0.0461(9) 0.0428(9) 0.0090(7) 0.0075(7) -0.0005(7)
C21 0.0564(11) 0.0567(11) 0.0432(9) 0.0166(8) 0.0007(8) 0.0105(8)
C22 0.0586(11) 0.0391(9) 0.0525(10) 0.0141(8) 0.0060(8) 0.0129(8)
C23 0.0833(15) 0.0417(10) 0.0646(13) 0.0103(10) 0.0068(11) 0.0058(9)
C24 0.0547(11) 0.0802(15) 0.0449(10) 0.0143(10) 0.0049(8) -0.0102(9)
C25 0.0516(10) 0.0627(12) 0.0382(9) 0.0016(8) 0.0045(8) 0.0010(8)
C26 0.0450(11) 0.0988(18) 0.0643(13) 0.0143(11) 0.0131(9) 0.0065(12)
C27 0.140(3) 0.116(3) 0.163(4) 0.069(2) 0.040(3) 0.029(3)
C28 0.0605(16) 0.132(3) 0.174(4) -0.0194(17) 0.0303(19) -0.027(3)
C29 0.087(2) 0.228(5) 0.081(2) 0.045(2) 0.0380(17) 0.007(2)

loop_
_atom_type_symbol
_atom_type_description
_atom_type_scat_dispersion_real
_atom_type_scat_dispersion_imag
_atom_type_scat_source
C C 0.0033 0.0016 'International Tables Vol C Tables 4.2.6.8 and 6.1.1.4'
H H 0.0000 0.0000 'International Tables Vol C Tables 4.2.6.8 and 6.1.1.4'
O O 0.0106 0.0060 'International Tables Vol C Tables 4.2.6.8 and 6.1.1.4'

loop_
_geom_angle_atom_site_label_1
_geom_angle_atom_site_label_2
_geom_angle_atom_site_label_3
_geom_angle_site_symmetry_1
_geom_angle_site_symmetry_3
_geom_angle
_geom_angle_publ_flag
C5 O1 C1 . . 122.52(14) ?
C7 O3 C6 . . 119.71(14) ?
C20 O4 C24 . . 119.61(16) ?
C25 O6 C26 . . 123.23(16) ?
O1 C1 C4 . . 109.56(18) ?
O1 C1 C2 . . 101.98(16) ?
C4 C1 C2 . . 111.8(2) ?
O1 C1 C3 . . 109.83(17) ?
C4 C1 C3 . . 111.7(2) ?
C2 C1 C3 . . 111.5(2) ?
C1 C2 H2A . . 109.5 ?
C1 C2 H2B . . 109.5 ?
H2A C2 H2B . . 109.5 ?
C1 C2 H2C . . 109.5 ?
H2A C2 H2C . . 109.5 ?
H2B C2 H2C . . 109.5 ?
C1 C3 H3A . . 109.5 ?
C1 C3 H3B . . 109.5 ?
H3A C3 H3B . . 109.5 ?
C1 C3 H3C . . 109.5 ?
H3A C3 H3C . . 109.5 ?
H3B C3 H3C . . 109.5 ?
C1 C4 H4A . . 109.5 ?
C1 C4 H4B . . 109.5 ?
H4A C4 H4B . . 109.5 ?
C1 C4 H4C . . 109.5 ?
H4A C4 H4C . . 109.5 ?
H4B C4 H4C . . 109.5 ?
O2 C5 O1 . . 127.28(17) ?
O2 C5 C6 . . 125.41(17) ?
O1 C5 C6 . . 107.31(15) ?
O3 C6 C5 . . 113.92(15) ?
O3 C6 H6A . . 108.8 ?
C5 C6 H6A . . 108.8 ?
O3 C6 H6B . . 108.8 ?
C5 C6 H6B . . 108.8 ?
H6A C6 H6B . . 107.7 ?
O3 C7 C12 . . 114.91(15) ?
O3 C7 C8 . . 124.60(16) ?
C12 C7 C8 . . 120.48(15) ?
C7 C8 C9 . . 119.50(17) ?
C7 C8 H8 . . 120.2 ?
C9 C8 H8 . . 120.2 ?
C10 C9 C8 . . 121.84(16) ?
C10 C9 H9 . . 119.1 ?
C8 C9 H9 . . 119.1 ?
C9 C10 C11 . . 116.96(15) ?
C9 C10 C14 . . 119.77(15) ?
C11 C10 C14 . . 123.03(15) ?
C10 C11 C12 . . 123.05(16) ?
C10 C11 H11 . . 118.5 ?
C12 C11 H11 . . 118.5 ?
C7 C12 C11 . . 118.11(15) ?
C7 C12 C13 . . 120.80(15) ?
C11 C12 C13 . . 121.08(16) ?
C12 C13 H13A . . 109.5 ?
C12 C13 H13B . . 109.5 ?
H13A C13 H13B . . 109.5 ?
C12 C13 H13C . . 109.5 ?
H13A C13 H13C . . 109.5 ?
H13B C13 H13C . . 109.5 ?
C15 C14 C17 . . 106.90(16) ?
C15 C14 C10 . . 111.80(15) ?
C17 C14 C10 . . 111.47(14) ?
C15 C14 C16 . . 108.36(18) ?
C17 C14 C16 . . 111.53(15) ?
C10 C14 C16 . . 106.79(15) ?
C14 C15 H15A . . 109.5 ?
C14 C15 H15B . . 109.5 ?
H15A C15 H15B . . 109.5 ?
C14 C15 H15C . . 109.5 ?
H15A C15 H15C . . 109.5 ?
H15B C15 H15C . . 109.5 ?
C14 C16 H16A . . 109.5 ?
C14 C16 H16B . . 109.5 ?
H16A C16 H16B . . 109.5 ?
C14 C16 H16C . . 109.5 ?
H16A C16 H16C . . 109.5 ?
H16B C16 H16C . . 109.5 ?
C18 C17 C22 . . 117.09(15) ?
C18 C17 C14 . . 121.98(15) ?
C22 C17 C14 . . 120.75(15) ?
C17 C18 C19 . . 122.83(15) ?
C17 C18 H18 . . 118.6 ?
C19 C18 H18 . . 118.6 ?
C20 C19 C18 . . 118.19(15) ?
C20 C19 C23 . . 120.99(16) ?
C18 C19 C23 . . 120.81(16) ?
C21 C20 O4 . . 124.86(16) ?
C21 C20 C19 . . 120.66(16) ?
O4 C20 C19 . . 114.47(15) ?
C20 C21 C22 . . 119.52(16) ?
C20 C21 H21 . . 120.2 ?
C22 C21 H21 . . 120.2 ?
C21 C22 C17 . . 121.70(16) ?
C21 C22 H22 . . 119.2 ?
C17 C22 H22 . . 119.2 ?
C19 C23 H23A . . 109.5 ?
C19 C23 H23B . . 109.5 ?
H23A C23 H23B . . 109.5 ?
C19 C23 H23C . . 109.5 ?
H23A C23 H23C . . 109.5 ?
H23B C23 H23C . . 109.5 ?
O4 C24 C25 . . 116.98(17) ?
O4 C24 H24A . . 108.1 ?
C25 C24 H24A . . 108.1 ?
O4 C24 H24B . . 108.1 ?
C25 C24 H24B . . 108.1 ?
H24A C24 H24B . . 107.3 ?
O5 C25 O6 . . 126.65(19) ?
O5 C25 C24 . . 120.14(18) ?
O6 C25 C24 . . 113.20(16) ?
O6 C26 C28 . . 109.1(2) ?
O6 C26 C29 . . 102.79(19) ?
C28 C26 C29 . . 116.1(3) ?
O6 C26 C27 . . 109.7(2) ?
C28 C26 C27 . . 110.2(3) ?
C29 C26 C27 . . 108.5(3) ?
C26 C27 H27A . . 109.5 ?
C26 C27 H27B . . 109.5 ?
H27A C27 H27B . . 109.5 ?
C26 C27 H27C . . 109.5 ?
H27A C27 H27C . . 109.5 ?
H27B C27 H27C . . 109.5 ?
C26 C28 H28A . . 109.5 ?
C26 C28 H28B . . 109.5 ?
H28A C28 H28B . . 109.5 ?
C26 C28 H28C . . 109.5 ?
H28A C28 H28C . . 109.5 ?
H28B C28 H28C . . 109.5 ?
C26 C29 H29A . . 109.5 ?
C26 C29 H29B . . 109.5 ?
H29A C29 H29B . . 109.5 ?
C26 C29 H29C . . 109.5 ?
H29A C29 H29C . . 109.5 ?
H29B C29 H29C . . 109.5 ?

loop_
_geom_bond_atom_site_label_1
_geom_bond_atom_site_label_2
_geom_bond_site_symmetry_2
_geom_bond_distance
_geom_bond_publ_flag
O1 C5 . 1.328(2) ?
O1 C1 . 1.488(2) ?
O2 C5 . 1.194(2) ?
O3 C7 . 1.379(2) ?
O3 C6 . 1.409(2) ?
O4 C20 . 1.384(2) ?
O4 C24 . 1.407(3) ?
O5 C25 . 1.191(2) ?
O6 C25 . 1.298(2) ?
O6 C26 . 1.478(2) ?
C1 C4 . 1.502(3) ?
C1 C2 . 1.507(3) ?
C1 C3 . 1.511(3) ?
C2 H2A . 0.96 ?
C2 H2B . 0.96 ?
C2 H2C . 0.96 ?
C3 H3A . 0.96 ?
C3 H3B . 0.96 ?
C3 H3C . 0.96 ?
C4 H4A . 0.96 ?
C4 H4B . 0.96 ?
C4 H4C . 0.96 ?
C5 C6 . 1.517(3) ?
C6 H6A . 0.97 ?
C6 H6B . 0.97 ?
C7 C12 . 1.387(2) ?
C7 C8 . 1.387(3) ?
C8 C9 . 1.388(3) ?
C8 H8 . 0.93 ?
C9 C10 . 1.385(3) ?
C9 H9 . 0.93 ?
C10 C11 . 1.386(2) ?
C10 C14 . 1.540(2) ?
C11 C12 . 1.392(2) ?
C11 H11 . 0.93 ?
C12 C13 . 1.509(2) ?
C13 H13A . 0.96 ?
C13 H13B . 0.96 ?
C13 H13C . 0.96 ?
C14 C15 . 1.533(3) ?
C14 C17 . 1.534(2) ?
C14 C16 . 1.545(3) ?
C15 H15A . 0.96 ?
C15 H15B . 0.96 ?
C15 H15C . 0.96 ?
C16 H16A . 0.96 ?
C16 H16B . 0.96 ?
C16 H16C . 0.96 ?
C17 C18 . 1.386(2) ?
C17 C22 . 1.389(2) ?
C18 C19 . 1.391(2) ?
C18 H18 . 0.93 ?
C19 C20 . 1.389(2) ?
C19 C23 . 1.507(3) ?
C20 C21 . 1.381(3) ?
C21 C22 . 1.389(3) ?
C21 H21 . 0.93 ?
C22 H22 . 0.93 ?
C23 H23A . 0.96 ?
C23 H23B . 0.96 ?
C23 H23C . 0.96 ?
C24 C25 . 1.510(3) ?
C24 H24A . 0.97 ?
C24 H24B . 0.97 ?
C26 C28 . 1.488(4) ?
C26 C29 . 1.492(4) ?
C26 C27 . 1.517(5) ?
C27 H27A . 0.96 ?
C27 H27B . 0.96 ?
C27 H27C . 0.96 ?
C28 H28A . 0.96 ?
C28 H28B . 0.96 ?
C28 H28C . 0.96 ?
C29 H29A . 0.96 ?
C29 H29B . 0.96 ?
C29 H29C . 0.96 ?

loop_
_geom_torsion_atom_site_label_1
_geom_torsion_atom_site_label_2
_geom_torsion_atom_site_label_3
_geom_torsion_atom_site_label_4
_geom_torsion_site_symmetry_1
_geom_torsion_site_symmetry_2
_geom_torsion_site_symmetry_3
_geom_torsion_site_symmetry_4
_geom_torsion
_geom_torsion_publ_flag
C5 O1 C1 C4 . . . . -62.9(2) ?
C5 O1 C1 C2 . . . . 178.6(2) ?
C5 O1 C1 C3 . . . . 60.2(3) ?
C1 O1 C5 O2 . . . . 0.6(3) ?
C1 O1 C5 C6 . . . . 179.73(16) ?
C7 O3 C6 C5 . . . . -80.1(2) ?
O2 C5 C6 O3 . . . . 5.4(3) ?
O1 C5 C6 O3 . . . . -173.69(15) ?
C6 O3 C7 C12 . . . . -177.31(15) ?
C6 O3 C7 C8 . . . . 3.2(3) ?
O3 C7 C8 C9 . . . . 178.89(17) ?
C12 C7 C8 C9 . . . . -0.6(3) ?
C7 C8 C9 C10 . . . . -1.5(3) ?
C8 C9 C10 C11 . . . . 2.3(3) ?
C8 C9 C10 C14 . . . . -172.32(17) ?
C9 C10 C11 C12 . . . . -1.1(3) ?
C14 C10 C11 C12 . . . . 173.34(16) ?
O3 C7 C12 C11 . . . . -177.78(14) ?
C8 C7 C12 C11 . . . . 1.8(3) ?
O3 C7 C12 C13 . . . . 0.7(2) ?
C8 C7 C12 C13 . . . . -179.79(18) ?
C10 C11 C12 C7 . . . . -0.9(3) ?
C10 C11 C12 C13 . . . . -179.34(17) ?
C9 C10 C14 C15 . . . . -176.28(18) ?
C11 C10 C14 C15 . . . . 9.4(3) ?
C9 C10 C14 C17 . . . . -56.7(2) ?
C11 C10 C14 C17 . . . . 129.00(18) ?
C9 C10 C14 C16 . . . . 65.4(2) ?
C11 C10 C14 C16 . . . . -109.0(2) ?
C15 C14 C17 C18 . . . . -95.7(2) ?
C10 C14 C17 C18 . . . . 141.89(16) ?
C16 C14 C17 C18 . . . . 22.6(2) ?
C15 C14 C17 C22 . . . . 79.1(2) ?
C10 C14 C17 C22 . . . . -43.3(2) ?
C16 C14 C17 C22 . . . . -162.58(17) ?
C22 C17 C18 C19 . . . . -0.6(3) ?
C14 C17 C18 C19 . . . . 174.44(15) ?
C17 C18 C19 C20 . . . . 0.6(3) ?
C17 C18 C19 C23 . . . . -178.41(17) ?
C24 O4 C20 C21 . . . . -8.0(3) ?
C24 O4 C20 C19 . . . . 170.98(16) ?
C18 C19 C20 C21 . . . . 0.0(3) ?
C23 C19 C20 C21 . . . . 178.97(18) ?
C18 C19 C20 O4 . . . . -179.11(15) ?
C23 C19 C20 O4 . . . . -0.1(2) ?
O4 C20 C21 C22 . . . . 178.45(17) ?
C19 C20 C21 C22 . . . . -0.5(3) ?
C20 C21 C22 C17 . . . . 0.6(3) ?
C18 C17 C22 C21 . . . . 0.0(3) ?
C14 C17 C22 C21 . . . . -175.09(17) ?
C20 O4 C24 C25 . . . . 82.9(2) ?
C26 O6 C25 O5 . . . . 1.7(4) ?
C26 O6 C25 C24 . . . . -179.7(2) ?
O4 C24 C25 O5 . . . . 168.5(2) ?
O4 C24 C25 O6 . . . . -10.2(3) ?
C25 O6 C26 C28 . . . . -65.1(3) ?
C25 O6 C26 C29 . . . . 171.0(3) ?
C25 O6 C26 C27 . . . . 55.7(3) ?

loop_
_cod_related_entry_id
_cod_related_entry_database
_cod_related_entry_code
1 ChemSpider 24745351
